data_1008049
loop_
_publ_author_name
'Hodeau, J L'
'Marezio, M'

_publ_section_title
;
Structural aspects of the metal-insulator transition in (Ti~0.9975~
V~0.0025~)~4~ O~7~
;
_journal_coden_ASTM JSSCBI
_journal_name_full 'Journal of Solid State Chemistry'
_journal_page_first 47
_journal_page_last 62
_journal_paper_doi 10.1016/0022-4596(79)90208-1
_journal_volume 29
_journal_year 1979
_chemical_formula_analytical '(Ti0.9975 V0.0025)4 O7'
_chemical_formula_structural 'Ti4 O7'
_chemical_formula_sum 'O7 Ti4'
_chemical_name_systematic Heptaoxotetratitanate
_space_group_IT_number 2
_symmetry_cell_setting triclinic
_symmetry_Int_Tables_number 2
_symmetry_space_group_name_Hall '-P 1 (-x,-1/2*y+1/2*z,1/2*y+1/2*z)'
_symmetry_space_group_name_H-M 'A -1'
_cell_angle_alpha 95.00(1)
_cell_angle_beta 95.426(9)
_cell_angle_gamma 109.023(9)
_cell_formula_units_Z 4
_cell_length_a 5.5943(5)
_cell_length_b 7.1297(7)
_cell_length_c 12.484(1)
_cell_volume 464.9
_refine_ls_R_factor_all 0.031
_cod_database_code 1008049

loop_
_symmetry_equiv_pos_as_xyz
x,y,z
-x,-y,-z
x,1/2+y,1/2+z
-x,1/2-y,1/2-z

loop_
_atom_site_label
_atom_site_type_symbol
_atom_site_symmetry_multiplicity
_atom_site_Wyckoff_symbol
_atom_site_fract_x
_atom_site_fract_y
_atom_site_fract_z
_atom_site_occupancy
_atom_site_attached_hydrogens
_atom_site_calc_flag
Ti1 Ti4+ 4 i 0.21736(9) 0.15555(7) 0.06404(3) 1. 0 d
Ti2 Ti4+ 4 i 0.21720(8) 0.65514(7) 0.06595(3) 1. 0 d
Ti3 Ti4+ 4 i 0.68133(8) 0.44247(7) 0.20064(4) 1. 0 d
Ti4 Ti4+ 4 i 0.68747(8) 0.94245(7) 0.19977(4) 1. 0 d
O1 O2- 4 i 0.1085(4) 0.8615(3) 0.0159(2) 1. 0 d
O2 O2- 4 i 0.5862(4) 0.7938(3) 0.0569(2) 1. 0 d
O3 O2- 4 i 0.8536(4) 0.4968(3) 0.0798(2) 1. 0 d
O4 O2- 4 i 0.3238(4) 0.4397(3) 0.1396(2) 1. 0 d
O5 O2- 4 i 0.5271(4) 0.1436(3) 0.1654(2) 1. 0 d
O6 O2- 4 i 0.0398(4) 0.0708(3) 0.1978(2) 1. 0 d
O7 O2- 4 i 0.2909(4) 0.7856(3) 0.2234(2) 1. 0 d

loop_
_atom_type_symbol
_atom_type_oxidation_number
Ti4+ 3.500
O2- -2.000
